data_7009085
loop_
_publ_author_name
'Hesschenbrouck, Jo\"elle'
'Solari, Euro'
'Floriani, Carlo'
'Re, Nazzareno'
'Rizzoli, Corrado'
'Chiesi-Villa, Angiola'

_publ_section_title
;
 Chromium-(II) and -(III) over a planar oxo surface modelled by
 calix[4]arene anions: redox chemistry and formation of Cr--C
 functionalities
;
_journal_issue 2
_journal_name_full 'Journal of the Chemical Society, Dalton Transactions'
_journal_page_first 191
_journal_paper_doi 10.1039/a908499a
_journal_year 2000
_chemical_formula_sum 'C52 H72 Cr O5'
_chemical_formula_weight 829.13
_space_group_IT_number 14
_symmetry_cell_setting monoclinic
_symmetry_space_group_name_Hall '-P 2ybc'
_symmetry_space_group_name_H-M 'P 1 21/c 1'
_atom_sites_solution_hydrogens geom
_atom_sites_solution_primary direct
_atom_sites_solution_secondary difmap
_cell_angle_alpha 90.00(0)
_cell_angle_beta 93.85(3)
_cell_angle_gamma 90.00(0)
_cell_formula_units_Z 4.00
_cell_length_a 14.605(3)
_cell_length_b 18.269(4)
_cell_length_c 17.875(4)
_cell_measurement_reflns_used 143
_cell_measurement_temperature 63
_cell_volume 4758.6(18)
_computing_cell_refinement 'DENZO/HKL Software'
_computing_data_collection 'DENZO/HKL Software'
_computing_data_reduction 'DENZO/HKL Software'
_computing_structure_refinement 'SHELXS-93 (Sheldrick, 1993)'
_computing_structure_solution 'SHELXS-76 (Sheldrick, 1976)'
_diffrn_ambient_temperature 143
_diffrn_measurement_device 'MAR345 Imaging Plate'
_diffrn_radiation_monochromator graphite
_diffrn_radiation_source fine-focussealedtube
_diffrn_radiation_type MoK\a
_diffrn_radiation_wavelength 0.71069
_diffrn_reflns_av_R_equivalents 0.0897
_diffrn_reflns_av_sigmaI/netI 0.1054
_diffrn_reflns_limit_h_max 16
_diffrn_reflns_limit_h_min -17
_diffrn_reflns_limit_k_max 21
_diffrn_reflns_limit_k_min -21
_diffrn_reflns_limit_l_max 20
_diffrn_reflns_limit_l_min -20
_diffrn_reflns_number 24229
_diffrn_reflns_theta_max 24.50
_diffrn_reflns_theta_min 1.60
_exptl_absorpt_coefficient_mu 0.2756
_exptl_absorpt_correction_T_max 1.000
_exptl_absorpt_correction_T_min 0.943
_exptl_absorpt_correction_type none
_exptl_crystal_colour black
_exptl_crystal_density_diffrn 1.1573
_exptl_crystal_density_meas ?
_exptl_crystal_density_method not_measured
_exptl_crystal_description irregular_prism
_exptl_crystal_F_000 1792.0
_exptl_crystal_size_max 0.34
_exptl_crystal_size_mid 0.27
_exptl_crystal_size_min 0.14
_refine_diff_density_max 0.54
_refine_diff_density_min -0.45
_refine_diff_density_rms 0.00
_refine_ls_extinction_method none
_refine_ls_goodness_of_fit_all 1.057
_refine_ls_goodness_of_fit_obs 1.106
_refine_ls_hydrogen_treatment not_refined
_refine_ls_matrix_type full
_refine_ls_number_parameters 522
_refine_ls_number_reflns 4187
_refine_ls_number_restraints 94
_refine_ls_restrained_S_all 1.059
_refine_ls_restrained_S_obs 1.108
_refine_ls_R_factor_all 0.1259
_refine_ls_R_factor_obs 0.0657
_refine_ls_shift/esd_max 0.000
_refine_ls_shift/esd_mean 0.000
_refine_ls_structure_factor_coef Fsqd
_refine_ls_weighting_details 'w=1/[\s^2^(Fo^2^)+( 0.1165)^2^+   0.00P] where P=(Fo^2^+2Fc^2^)/3'
_refine_ls_weighting_scheme calc
_refine_ls_wR_factor_all 0.2145
_refine_ls_wR_factor_obs 0.1653
_reflns_number_observed 4187
_reflns_number_total 7423
_reflns_observed_criterion >2sigma(I)
_cod_data_source_file a908499a.txt
_cod_data_source_block COMPLEX_7
_cod_depositor_comments
;
The following automatic conversions were performed:

'_exptl_crystal_density_meas' value 'not_measured' was changed to '?'
- the value is perceived as not measured.

Automatic conversion script
Id: cif_fix_values 3008 2015-01-20 13:52:24Z robertas 

The following automatic conversions were performed:

'_refine_ls_weighting_scheme' value 'calc w=1/[\s^2^(Fo^2^)+(
0.1165)^2^+ 0.00P] where P=(Fo^2^+2Fc^2^)/3' was changed to 'calc'.
New tag '_refine_ls_weighting_details' was created. The value of the
new tag was set to 'w=1/[\s^2^(Fo^2^)+( 0.1165)^2^+ 0.00P] where
P=(Fo^2^+2Fc^2^)/3'.

Automatic conversion script
Id: cif_fix_values 3143 2015-03-26 13:38:13Z robertas 
;
_cod_original_cell_volume 4759.(2)
_cod_original_sg_symbol_H-M P21/C
_cod_original_formula_sum C52H72CrO5
_cod_database_code 7009085

loop_
_symmetry_equiv_pos_as_xyz
'x, y, z'
'-x, y+1/2, -z+1/2'
'-x, -y, -z'
'x, -y-1/2, z-1/2'

loop_
_atom_site_aniso_label
_atom_site_aniso_U_11
_atom_site_aniso_U_22
_atom_site_aniso_U_33
_atom_site_aniso_U_23
_atom_site_aniso_U_13
_atom_site_aniso_U_12
CR1 0.0309(5) 0.0307(4) 0.0311(5) -0.0017(4) 0.0066(4) -0.0009(4)
O1 0.0320(22) 0.0318(19) 0.0334(20) -0.0011(16) 0.0076(16) 0.0000(17)
O2 0.0313(24) 0.0395(20) 0.0336(20) -0.0035(16) 0.0071(17) -0.0016(17)
O3 0.0333(23) 0.0338(20) 0.0337(20) 0.0010(16) 0.0095(16) -0.0009(17)
O4 0.0317(22) 0.0311(19) 0.0242(18) -0.0013(15) 0.0059(15) 0.0000(16)
O5 0.0351(22) 0.0332(20) 0.0262(19) 0.0000(15) 0.0074(15) -0.0018(16)
C1 0.0374(39) 0.0292(30) 0.0344(31) 0.0008(25) 0.0078(28) -0.0070(26)
C2 0.0308(36) 0.0298(29) 0.0328(30) 0.0037(23) -0.0002(26) -0.0008(24)
C3 0.0374(37) 0.0325(31) 0.0403(33) 0.0057(26) 0.0005(26) -0.0016(26)
C4 0.0420(41) 0.0301(30) 0.0409(32) -0.0032(26) 0.0095(28) -0.0012(27)
C5 0.0417(40) 0.0371(32) 0.0325(30) -0.0035(25) 0.0031(27) -0.0034(28)
C6 0.0368(36) 0.0295(29) 0.0316(30) 0.0028(24) 0.0000(25) -0.0021(25)
C7 0.0358(37) 0.0316(29) 0.0404(32) -0.0046(25) 0.0017(26) -0.0057(25)
C8 0.0391(37) 0.0331(32) 0.0311(31) -0.0012(25) 0.0000(25) 0.0000(26)
C9 0.0582(45) 0.0369(33) 0.0344(32) -0.0018(27) -0.0026(29) 0.0081(29)
C10 0.0579(45) 0.0480(36) 0.0316(32) -0.0046(28) 0.0030(29) 0.0095(32)
C11 0.0480(39) 0.0416(35) 0.0298(30) 0.0062(26) 0.0011(26) 0.0099(28)
C12 0.0367(35) 0.0412(33) 0.0280(28) -0.0042(25) 0.0019(24) 0.0052(26)
C13 0.0338(36) 0.0360(32) 0.0293(29) -0.0073(25) 0.0030(24) -0.0017(25)
C14 0.0286(34) 0.0338(30) 0.0332(29) -0.0002(24) -0.0014(24) 0.0021(25)
C15 0.0409(38) 0.0316(30) 0.0366(33) 0.0027(25) 0.0097(27) 0.0054(26)
C16 0.0453(41) 0.0366(32) 0.0392(33) 0.0052(26) 0.0079(28) 0.0038(29)
C17 0.0361(39) 0.0366(32) 0.0468(36) 0.0055(27) 0.0108(29) -0.0024(27)
C18 0.0355(37) 0.0358(32) 0.0371(32) 0.0024(25) 0.0008(26) -0.0043(26)
C19 0.0325(36) 0.0263(28) 0.0381(32) 0.0022(24) 0.0002(26) -0.0005(25)
C20 0.0383(38) 0.0268(28) 0.0361(33) 0.0045(24) 0.0055(27) 0.0054(26)
C21 0.0355(36) 0.0308(30) 0.0401(33) -0.0013(25) 0.0044(26) -0.0027(25)
C22 0.0288(34) 0.0377(31) 0.0322(30) -0.0042(25) 0.0053(25) -0.0037(26)
C23 0.0351(37) 0.0379(32) 0.0363(30) -0.0076(26) 0.0104(27) -0.0068(26)
C24 0.0308(33) 0.0422(33) 0.0332(28) -0.0032(27) 0.0069(24) -0.0012(28)
C25 0.0332(36) 0.0404(31) 0.0318(29) -0.0011(25) 0.0040(26) -0.0006(27)
C26 0.0336(35) 0.0326(30) 0.0302(29) -0.0026(24) 0.0061(25) -0.0011(25)
C27 0.0300(33) 0.0334(30) 0.0291(29) -0.0030(23) 0.0030(25) -0.0027(24)
C28 0.0403(38) 0.0334(30) 0.0362(32) 0.0009(24) -0.0003(26) 0.0001(26)
C29 0.0428(41) 0.0400(34) 0.0512(36) -0.0080(29) 0.0152(30) -0.0021(29)
C33 0.0927(61) 0.0537(41) 0.0344(35) 0.0008(31) 0.0173(35) 0.0138(38)
C34 0.0887(61) 0.0765(49) 0.0483(40) -0.0019(37) 0.0250(38) 0.0181(43)
C35 0.1200(76) 0.0866(57) 0.0479(42) 0.0016(39) 0.0286(44) 0.0422(52)
C36 0.1495(88) 0.0684(50) 0.0348(38) -0.0124(35) 0.0108(44) 0.0012(50)
C37 0.0395(41) 0.0502(37) 0.0499(37) 0.0077(30) 0.0091(30) -0.0080(30)
C38 0.0798(60) 0.0725(51) 0.0763(51) 0.0057(40) 0.0365(44) 0.0037(42)
C39 0.0684(58) 0.0890(57) 0.0928(57) 0.0478(47) 0.0342(45) 0.0079(44)
C40 0.0835(64) 0.0979(63) 0.0711(50) 0.0126(44) 0.0326(45) -0.0298(49)
C41 0.0291(35) 0.0497(35) 0.0344(31) -0.0070(25) -0.0006(25) -0.0013(26)
C42 0.0563(53) 0.0788(54) 0.0986(58) -0.0179(44) -0.0382(44) 0.0088(41)
C43 0.0449(46) 0.0885(53) 0.0649(44) 0.0006(39) -0.0082(35) -0.0181(39)
C44 0.0443(46) 0.1279(68) 0.0488(40) -0.0282(41) -0.0033(33) -0.0166(44)
C45 0.0344(39) 0.0520(36) 0.0551(37) -0.0059(31) 0.0110(30) 0.0000(29)
C46 0.0432(38) 0.0345(30) 0.0347(30) -0.0051(25) 0.0104(26) 0.0005(26)

loop_
_atom_site_label
_atom_site_fract_x
_atom_site_fract_y
_atom_site_fract_z
_atom_site_U_iso_or_equiv
_atom_site_thermal_displace_type
_atom_site_type_symbol
_atom_site_calc_flag
_atom_site_calc_attached_atom
_atom_site_aniso_ratio
CR1 0.46073(6) 0.01600(5) 0.56484(4) 0.0307(3) aniso Cr . . 1.38
O1 0.4605(2) 0.1174(2) 0.5666(2) 0.0322(12) aniso O . . 1.42
O2 0.5622(2) 0.0448(2) 0.6765(2) 0.0346(12) aniso O . . 1.57
O3 0.4665(2) -0.0720(2) 0.6168(2) 0.0333(13) aniso O . . 1.58
O4 0.3259(2) 0.0215(2) 0.5912(2) 0.0288(12) aniso O . . 1.52
O5 0.4229(2) -0.0068(2) 0.4743(2) 0.0313(12) aniso O . . 1.63
C1 0.3965(4) 0.1643(3) 0.5917(3) 0.0334(20) aniso C . . 1.84
C2 0.3093(4) 0.1736(3) 0.5552(3) 0.0312(18) aniso C . . 1.34
C3 0.2471(4) 0.2209(3) 0.5858(3) 0.0368(20) aniso C . . 1.52
C4 0.2680(4) 0.2613(3) 0.6517(3) 0.0374(21) aniso C . . 1.66
C5 0.3558(4) 0.2532(3) 0.6840(3) 0.0371(18) aniso C . . 1.44
C6 0.4205(4) 0.2059(3) 0.6561(3) 0.0327(19) aniso C . . 1.42
C7 0.5131(4) 0.1950(3) 0.6994(3) 0.0360(20) aniso C . . 1.62
C8 0.5047(4) 0.1361(3) 0.7577(3) 0.0345(20) aniso C . . 1.33
C9 0.4657(4) 0.1530(3) 0.8253(3) 0.0434(22) aniso C . . 1.88
C10 0.4438(4) 0.0986(3) 0.8762(3) 0.0458(22) aniso C . . 2.15
C11 0.4633(4) 0.0270(3) 0.8590(3) 0.0399(20) aniso C . . 2.13
C12 0.5047(4) 0.0075(3) 0.7928(3) 0.0353(19) aniso C . . 1.73
C13 0.5247(4) 0.0635(3) 0.7440(3) 0.0330(18) aniso C . . 1.67
C14 0.5171(4) -0.0722(3) 0.7731(3) 0.0320(17) aniso C . . 1.37
C15 0.4282(4) -0.1035(3) 0.7400(3) 0.0360(19) aniso C . . 1.66
C16 0.3631(4) -0.1309(3) 0.7872(3) 0.0402(21) aniso C . . 1.55
C17 0.2764(4) -0.1557(3) 0.7614(3) 0.0395(21) aniso C . . 1.84
C18 0.2582(4) -0.1551(3) 0.6844(3) 0.0362(18) aniso C . . 1.35
C19 0.3196(4) -0.1287(3) 0.6343(3) 0.0324(18) aniso C . . 1.52
C20 0.4039(4) -0.1014(3) 0.6625(3) 0.0336(20) aniso C . . 1.79
C21 0.2910(4) -0.1292(3) 0.5514(3) 0.0354(19) aniso C . . 1.40
C22 0.2334(4) -0.0671(3) 0.5195(3) 0.0328(17) aniso C . . 1.57
C23 0.1616(4) -0.0785(3) 0.4661(3) 0.0361(20) aniso C . . 1.88
C24 0.1183(4) -0.0217(3) 0.4239(3) 0.0352(19) aniso C . . 1.64
C25 0.1569(4) 0.0475(3) 0.4336(3) 0.0350(18) aniso C . . 1.34
C26 0.2287(4) 0.0631(3) 0.4866(3) 0.0320(19) aniso C . . 1.39
C27 0.2582(4) 0.0066(3) 0.5330(3) 0.0308(16) aniso C . . 1.32
C28 0.2817(4) 0.1343(3) 0.4829(3) 0.0368(20) aniso C . . 1.28
C29 0.1962(4) 0.3107(3) 0.6851(3) 0.0441(20) aniso C . . 1.94
C30A 0.1575(8) 0.2674(6) 0.7517(6) 0.0597(28) iso C . . 3.26
C31A 0.1156(7) 0.3309(5) 0.6290(5) 0.0702(30) iso C . . 2.93
C32A 0.2388(8) 0.3800(6) 0.7168(7) 0.0838(33) iso C . . 4.28
C30B 0.1270(23) 0.2693(18) 0.7096(17) 0.0840(37) iso C . . 4.98
C31B 0.2031(19) 0.3831(15) 0.6551(15) 0.0463(23) iso C . . 1.93
C32B 0.2284(18) 0.3403(14) 0.7609(14) 0.0748(30) iso C . . 2.45
C33 0.3960(5) 0.1204(4) 0.9474(3) 0.0821(30) aniso C . . 4.38
C34 0.3645(5) 0.0540(4) 0.9905(4) 0.0829(34) aniso C . . 3.70
C35 0.3115(6) 0.1663(4) 0.9259(4) 0.0379(19) aniso C . . 1.93
C36 0.4646(7) 0.1643(4) 0.9978(4) 0.0799(30) aniso C . . 4.29
C37 0.2064(4) -0.1791(3) 0.8174(3) 0.0666(26) aniso C . . 2.74
C38 0.1726(5) -0.1107(4) 0.8548(4) 0.0740(31) aniso C . . 4.53
C39 0.2470(5) -0.2311(4) 0.8745(4) 0.0468(23) aniso C . . 1.97
C40 0.1215(6) -0.2136(4) 0.7776(4) 0.0371(20) aniso C . . 1.80
C41 0.0391(4) -0.0377(3) 0.3652(3) 0.0291(35) aniso C . . 0.00
C42 -0.0192(5) 0.0290(4) 0.3514(5) 0.0563(53) aniso C . . 0.00
C43 -0.0229(5) -0.0975(4) 0.3922(4) 0.0449(46) aniso C . . 0.00
C44 0.0781(5) -0.0622(5) 0.2937(4) 0.0443(46) aniso C . . 0.00
C45 0.6609(4) 0.0477(3) 0.6785(3) 0.0344(39) aniso C . . 0.00
C46 0.2889(4) 0.0395(3) 0.6633(3) 0.0432(38) aniso C . . 0.00
C47A -0.0763(55) -0.2362(70) 0.4939(48) 0.368(51) iso C . . 0.00
C48A -0.0083(28) -0.2369(20) 0.5638(27) 0.086(18) iso C . . 0.00
C49A 0.0713(15) -0.2898(11) 0.5520(13) 0.1199(82) iso C . . 0.00
C50A 0.0609(19) -0.3620(13) 0.5925(17) 0.1353(97) iso C . . 0.00
C51A 0.1422(21) -0.4141(12) 0.5853(18) 0.149(11) iso C . . 0.00
C52A 0.2343(20) -0.3756(22) 0.6056(25) 0.185(15) iso C . . 0.00
C47B -0.0230(13) -0.2570(11) 0.5710(11) 0.0981(65) iso C . . 0.00
C48B -0.0429(14) -0.3380(13) 0.5821(21) 0.287(17) iso C . . 0.00
C49B 0.0387(13) -0.3851(11) 0.5623(19) 0.256(16) iso C . . 0.00
C50B 0.1300(10) -0.3445(8) 0.5851(9) 0.1087(52) iso C . . 0.00
C51B 0.2022(11) -0.4067(9) 0.5934(14) 0.1384(69) iso C . . 0.00
C52B 0.2987(10) -0.3746(9) 0.5981(9) 0.1095(54) iso C . . 0.00
C47C -0.0206(29) -0.4062(15) 0.5743(23) 0.091(13) iso C . . 0.00
C48C -0.0016(23) -0.3255(15) 0.5971(18) 0.0649(99) iso C . . 0.00
H3 0.18940(0) 0.22640(0) 0.56160(0) 0.0500(0) iso H calc C3 1.00
H5 0.37270(0) 0.28040(0) 0.72640(0) 0.0500(0) iso H calc C5 1.00
H71 0.53150(0) 0.24070(0) 0.72310(0) 0.0500(0) iso H calc C7 1.00
H72 0.55810(0) 0.18130(0) 0.66470(0) 0.0500(0) iso H calc C7 1.00
H9 0.45330(0) 0.20220(0) 0.83620(0) 0.0500(0) iso H calc C9 1.00
H11 0.44890(0) -0.01010(0) 0.89210(0) 0.0500(0) iso H calc C11 1.00
H141 0.53680(0) -0.09920(0) 0.81790(0) 0.0500(0) iso H calc C14 1.00
H142 0.56370(0) -0.07680(0) 0.73740(0) 0.0500(0) iso H calc C14 1.00
H16 0.37870(0) -0.13260(0) 0.83830(0) 0.0500(0) iso H calc C16 1.00
H18 0.20230(0) -0.17310(0) 0.66530(0) 0.0500(0) iso H calc C18 1.00
H211 0.25790(0) -0.17450(0) 0.54090(0) 0.0500(0) iso H calc C21 1.00
H212 0.34670(0) -0.13150(0) 0.52440(0) 0.0500(0) iso H calc C21 1.00
H23 0.14120(0) -0.12580(0) 0.45740(0) 0.0500(0) iso H calc C23 1.00
H25 0.13370(0) 0.08530(0) 0.40310(0) 0.0500(0) iso H calc C25 1.00
H281 0.33660(0) 0.12490(0) 0.45720(0) 0.0500(0) iso H calc C28 1.00
H282 0.24420(0) 0.16810(0) 0.45140(0) 0.0500(0) iso H calc C28 1.00
H301 0.13070(0) 0.22280(0) 0.73610(0) 0.0500(0) iso H calc C30A 1.00
H302 0.11520(0) 0.29720(0) 0.77720(0) 0.0500(0) iso H calc C30A 1.00
H303 0.20970(0) 0.25660(0) 0.78890(0) 0.0500(0) iso H calc C30A 1.00
H304 0.15580(0) 0.21880(0) 0.72600(0) 0.0500(0) iso H calc C30A 1.00
H305 0.07580(0) 0.26580(0) 0.68800(0) 0.0500(0) iso H calc C30A 1.00
H306 0.12030(0) 0.28800(0) 0.76700(0) 0.0500(0) iso H calc C30A 1.00
H311 0.08880(0) 0.28780(0) 0.60800(0) 0.0500(0) iso H calc C31A 1.00
H312 0.13960(0) 0.36070(0) 0.59000(0) 0.0500(0) iso H calc C31A 1.00
H313 0.07190(0) 0.35880(0) 0.65440(0) 0.0500(0) iso H calc C31A 1.00
H314 0.26390(0) 0.38740(0) 0.63290(0) 0.0500(0) iso H calc C32A 1.00
H315 0.20410(0) 0.41880(0) 0.69510(0) 0.0500(0) iso H calc C32A 1.00
H316 0.15720(0) 0.39360(0) 0.61800(0) 0.0500(0) iso H calc C31A 1.00
H321 0.19290(0) 0.41050(0) 0.73710(0) 0.0500(0) iso H calc C32A 1.00
H322 0.26680(0) 0.40680(0) 0.67760(0) 0.0500(0) iso H calc C32A 1.00
H323 0.28520(0) 0.36850(0) 0.75560(0) 0.0500(0) iso H calc C32A 1.00
H324 0.23300(0) 0.30460(0) 0.79790(0) 0.0500(0) iso H calc C30A 1.00
H325 0.19020(0) 0.38070(0) 0.77480(0) 0.0500(0) iso H calc C32A 1.00
H326 0.29110(0) 0.36220(0) 0.75660(0) 0.0500(0) iso H calc C32A 1.00
H341 0.41700(0) 0.02450(0) 1.00570(0) 0.0500(0) iso H calc C34 1.00
H342 0.32200(0) 0.02630(0) 0.95930(0) 0.0500(0) iso H calc C34 1.00
H343 0.33580(0) 0.07050(0) 1.03440(0) 0.0500(0) iso H calc C34 1.00
H351 0.32880(0) 0.20940(0) 0.89860(0) 0.0500(0) iso H calc C35 1.00
H352 0.28360(0) 0.18240(0) 0.97070(0) 0.0500(0) iso H calc C35 1.00
H353 0.26800(0) 0.13860(0) 0.89550(0) 0.0500(0) iso H calc C35 1.00
H361 0.48430(0) 0.20630(0) 0.97150(0) 0.0500(0) iso H calc C36 1.00
H362 0.51710(0) 0.13350(0) 1.01140(0) 0.0500(0) iso H calc C36 1.00
H363 0.43660(0) 0.17870(0) 1.04230(0) 0.0500(0) iso H calc C36 1.00
H381 0.14720(0) -0.07750(0) 0.81840(0) 0.0500(0) iso H calc C38 1.00
H382 0.22490(0) -0.08720(0) 0.88250(0) 0.0500(0) iso H calc C38 1.00
H383 0.12860(0) -0.12360(0) 0.88980(0) 0.0500(0) iso H calc C38 1.00
H391 0.20130(0) -0.24400(0) 0.90870(0) 0.0500(0) iso H calc C39 1.00
H392 0.29770(0) -0.20770(0) 0.90260(0) 0.0500(0) iso H calc C39 1.00
H393 0.26810(0) -0.27390(0) 0.85070(0) 0.0500(0) iso H calc C39 1.00
H401 0.09420(0) -0.18160(0) 0.74100(0) 0.0500(0) iso H calc C40 1.00
H402 0.07800(0) -0.22640(0) 0.81370(0) 0.0500(0) iso H calc C40 1.00
H403 0.13930(0) -0.25890(0) 0.75310(0) 0.0500(0) iso H calc C40 1.00
H421 -0.06900(0) 0.01810(0) 0.31440(0) 0.0500(0) iso H calc C42 1.00
H422 0.01700(0) 0.06810(0) 0.33190(0) 0.0500(0) iso H calc C42 1.00
H423 -0.04430(0) 0.04500(0) 0.39660(0) 0.0500(0) iso H calc C42 1.00
H431 0.01120(0) -0.14140(0) 0.40170(0) 0.0500(0) iso H calc C43 1.00
H432 -0.07200(0) -0.10680(0) 0.35420(0) 0.0500(0) iso H calc C43 1.00
H433 -0.04980(0) -0.08200(0) 0.43740(0) 0.0500(0) iso H calc C43 1.00
H441 0.11440(0) -0.10640(0) 0.30350(0) 0.0500(0) iso H calc C44 1.00
H442 0.11680(0) -0.02520(0) 0.27510(0) 0.0500(0) iso H calc C44 1.00
H443 0.02940(0) -0.07350(0) 0.25680(0) 0.0500(0) iso H calc C44 1.00
H451 0.68130(0) 0.03420(0) 0.63080(0) 0.0500(0) iso H calc C45 1.00
H452 0.68650(0) 0.01490(0) 0.71650(0) 0.0500(0) iso H calc C45 1.00
H453 0.68120(0) 0.09690(0) 0.69060(0) 0.0500(0) iso H calc C45 1.00
H461 0.34230(0) 0.04900(0) 0.69360(0) 0.0500(0) iso H calc C46 1.00
H462 0.26280(0) 0.07540(0) 0.65810(0) 0.0500(0) iso H calc C46 1.00
H463 0.26000(0) 0.00080(0) 0.67660(0) 0.0500(0) iso H calc C46 1.00
H471 -0.13590(0) -0.23820(0) 0.57750(0) 0.0500(0) iso H calc H474 1.00
H472 -0.08770(0) -0.30960(0) 0.60910(0) 0.0500(0) iso H calc C47B 1.00
H473 -0.10600(0) -0.29900(0) 0.52230(0) 0.0500(0) iso H calc C47A 1.00
H474 -0.07050(0) -0.22490(0) 0.58170(0) 0.0500(0) iso H calc C47A 1.00
H475 -0.01120(0) -0.24920(0) 0.51610(0) 0.0500(0) iso H calc C47A 1.00
H476 0.03520(0) -0.23810(0) 0.59700(0) 0.0500(0) iso H calc C48A 1.00
H477 -0.06870(0) -0.43170(0) 0.60120(0) 0.5000(0) iso H calc C47C 1.00
H478 0.03670(0) -0.44080(0) 0.57210(0) 0.5000(0) iso H calc C50A 1.00
H479 -0.04620(0) -0.40430(0) 0.51540(0) 0.5000(0) iso H calc C49B 1.00
H481 0.00150(0) -0.20240(0) 0.52470(0) 0.0500(0) iso H calc C47A 1.00
H482 0.01860(0) -0.21100(0) 0.61190(0) 0.0500(0) iso H calc C48A 1.00
H483 -0.04290(0) -0.34030(0) 0.64050(0) 0.0500(0) iso H calc C48B 1.00
H484 -0.09590(0) -0.34980(0) 0.56180(0) 0.0500(0) iso H calc C48B 1.00
H486 0.03010(0) -0.33400(0) 0.65600(0) 0.5000(0) iso H calc C50A 1.00
H487 -0.05210(0) -0.29790(0) 0.59980(0) 0.5000(0) iso H calc C48A 1.00
H491 0.13800(0) -0.27320(0) 0.56860(0) 0.0500(0) iso H calc C49A 1.00
H492 0.07800(0) -0.30610(0) 0.50080(0) 0.0500(0) iso H calc C49A 1.00
H493 0.03320(0) -0.39260(0) 0.50810(0) 0.0500(0) iso H calc C50A 1.00
H494 0.03570(0) -0.43310(0) 0.58600(0) 0.0500(0) iso H calc C50A 1.00
H501 0.00990(0) -0.38860(0) 0.58130(0) 0.0500(0) iso H calc C50A 1.00
H502 0.06560(0) -0.35400(0) 0.65080(0) 0.0500(0) iso H calc C50A 1.00
H503 0.14730(0) -0.31040(0) 0.54930(0) 0.0500(0) iso H calc C49A 1.00
H504 0.12910(0) -0.32290(0) 0.63430(0) 0.0500(0) iso H calc C50A 1.00
H511 0.14720(0) -0.43060(0) 0.53310(0) 0.0500(0) iso H calc C51A 1.00
H512 0.14140(0) -0.46150(0) 0.61460(0) 0.0500(0) iso H calc C51A 1.00
H513 0.19860(0) -0.43730(0) 0.63540(0) 0.0500(0) iso H calc C51A 1.00
H514 0.19930(0) -0.43850(0) 0.54760(0) 0.0500(0) iso H calc C51A 1.00
H521 0.28960(0) -0.41230(0) 0.60130(0) 0.0500(0) iso H calc C52A 1.00
H522 0.24100(0) -0.36750(0) 0.66210(0) 0.0500(0) iso H calc C52A 1.00
H523 0.24610(0) -0.33580(0) 0.58100(0) 0.0500(0) iso H calc C52A 1.00
H524 0.34770(0) -0.41170(0) 0.60420(0) 0.0500(0) iso H calc C52B 1.00
H525 0.30830(0) -0.34020(0) 0.63840(0) 0.0500(0) iso H calc C52A 1.00
H526 0.31260(0) -0.34780(0) 0.55130(0) 0.0500(0) iso H calc C52A 1.00

loop_
_atom_type_symbol
_atom_type_description
_atom_type_scat_dispersion_real
_atom_type_scat_dispersion_imag
_atom_type_scat_source
C C 0.0033 0.0016 'International Tables Vol C Tables 4.2.6.8 and 6.1.1.4'
H H 0.0000 0.0000 'International Tables Vol C Tables 4.2.6.8 and 6.1.1.4'
O O 0.0106 0.0060 'International Tables Vol C Tables 4.2.6.8 and 6.1.1.4'
Cr Cr 0.3209 0.6236 'International Tables Vol C Tables 4.2.6.8 and 6.1.1.4'

loop_
_geom_angle_atom_site_label_1
_geom_angle_atom_site_label_2
_geom_angle_atom_site_label_3
_geom_angle
_geom_angle_publ_flag
O4 CR1 O5 88.6(2) yes
O3 CR1 O5 105.1(2) yes
O3 CR1 O4 86.5(1) yes
O2 CR1 O5 161.7(2) yes
O2 CR1 O4 109.7(1) yes
O2 CR1 O3 77.0(1) yes
O1 CR1 O5 104.9(2) yes
O1 CR1 O4 86.8(2) yes
O1 CR1 O3 149.1(2) yes
O1 CR1 O2 76.9(1) yes
CR1 O1 C1 129.4(3) yes
CR1 O2 C45 125.1(3) yes
CR1 O2 C13 120.1(3) yes
C13 O2 C45 114.7(4) yes
CR1 O3 C20 128.8(3) yes
CR1 O4 C46 128.8(3) yes
CR1 O4 C27 117.1(3) yes
C27 O4 C46 114.1(4) yes
O1 C1 C6 118.1(5) yes
O1 C1 C2 122.9(5) yes
C2 C1 C6 119.0(5) yes
C1 C2 C28 121.5(5) yes
C1 C2 C3 119.3(5) yes
C3 C2 C28 119.2(5) yes
C2 C3 C4 123.0(5) yes
C3 C4 C29 121.3(5) yes
C3 C4 C5 116.0(5) yes
C5 C4 C29 122.8(5) yes
C4 C5 C6 123.3(5) yes
C5 C6 C7 119.8(5) yes
C1 C6 C7 120.6(5) yes
C6 C7 C8 109.5(5) yes
C7 C8 C13 122.3(5) yes
C7 C8 C9 119.6(5) yes
C9 C8 C13 117.8(5) yes
C8 C9 C10 121.8(5) yes
C9 C10 C33 119.2(5) yes
C9 C10 C11 118.0(5) yes
C11 C10 C33 122.7(5) yes
C10 C11 C12 122.3(5) yes
C11 C12 C14 120.2(5) yes
C11 C12 C13 117.5(5) yes
C13 C12 C14 122.0(5) yes
C12 C14 C15 110.1(5) yes
C14 C15 C20 122.1(5) yes
C14 C15 C16 120.0(5) yes
C16 C15 C20 117.7(5) yes
C15 C16 C17 123.6(5) yes
C16 C17 C37 120.2(5) yes
C16 C17 C18 115.8(5) yes
C18 C17 C37 123.9(5) yes
C17 C18 C19 123.5(5) yes
C18 C19 C21 118.7(5) yes
C18 C19 C20 118.9(5) yes
C20 C19 C21 122.5(5) yes
C19 C21 C22 118.6(5) yes
C21 C22 C27 121.7(5) yes
C21 C22 C23 121.8(5) yes
C23 C22 C27 115.8(5) yes
C25 C24 C41 122.6(5) yes
C27 C26 C28 122.0(5) yes
C4 C29 C32B 112(1) yes
C4 C29 C31B 109(1) yes
C4 C29 C30B 110(1) yes
C4 C29 C32A 111.4(6) yes
C4 C29 C31A 113.6(5) yes
C4 C29 C30A 106.8(6) yes
C31B C29 C32B 89(1) yes
C30B C29 C32B 96(2) yes
C30B C29 C31B 135(2) yes
C32A C29 C32B 42(1) yes
C32A C29 C31B 48(1) yes
C32A C29 C30B 130(1) yes
C31A C29 C32B 133(1) yes
C31A C29 C31B 67(1) yes
C31A C29 C30B 78(1) yes
C31A C29 C32A 108.8(6) yes
C30A C29 C32B 67(1) yes
C30A C29 C31B 142(1) yes
C30A C29 C30B 33(1) yes
C30A C29 C32A 107.5(7) yes
C30A C29 C31A 108.5(7) yes
C30B C30A C32B 110(3) yes
C30B C31A C31B 96(1) yes
C31B C32A C32B 129(2) yes
C10 C33 C36 107.8(6) yes
C10 C33 C35 109.8(5) yes
C10 C33 C34 112.3(5) yes
C35 C33 C36 110.4(6) yes
C34 C33 C36 109.1(5) yes
C34 C33 C35 107.4(6) yes
C17 C37 C40 111.5(5) yes
C17 C37 C39 111.8(5) yes
C17 C37 C38 107.9(5) yes
C39 C37 C40 109.3(5) yes
C38 C37 C40 105.6(6) yes
C38 C37 C39 110.5(5) yes
C43 C41 C44 108.9(6) yes
C42 C41 C44 110.3(6) yes
C42 C41 C43 107.1(5) yes
C48A C47A C47B 16(2) yes
C48B C48A C48C 20(1) yes
C47B C48A C48C 32(5) yes
C47B C48A C48B 17(5) yes
C49A C48A C48C 55(2) yes
C49A C48A C48B 69(2) yes
C49A C48A C47B 85(6) yes
C50B C49A C48C 84(2) yes
C49B C49A C48C 49(1) yes
C49B C49A C50B 56(1) yes
C48B C49A C48C 16(2) yes
C48B C49A C50B 94(1) yes
C48B C49A C49B 47(1) yes
C47B C49A C48C 52(2) yes
C47B C49A C50B 134(2) yes
C47B C49A C49B 96(1) yes
C47B C49A C48B 49(1) yes
C50A C49A C48C 44(2) yes
C50A C49A C50B 43(1) yes
C50A C49A C49B 24(1) yes
C50A C49A C48B 51(1) yes
C50A C49A C47B 96(2) yes
C47C C50A C48C 72(2) yes
C50B C50A C48C 127(3) yes
C50B C50A C47C 154(3) yes
C49B C50A C48C 94(3) yes
C49B C50A C47C 38(3) yes
C49B C50A C50B 117(4) yes
C48B C50A C48C 23(2) yes
C48B C50A C47C 50(2) yes
C48B C50A C50B 144(2) yes
C48B C50A C49B 73(3) yes
C51A C50A C48C 177(3) yes
C51A C50A C47C 105(2) yes
C51A C50A C50B 56(2) yes
C51A C50A C49B 84(3) yes
C51A C50A C48B 155(2) yes
C50B C51A C51B 89(2) yes
C49B C51A C51B 152(3) yes
C49B C51A C50B 63(2) yes
C52A C51A C51B 19(2) yes
C52A C51A C50B 71(2) yes
C52A C51A C49B 134(2) yes
C51B C52A C52B 125(5) yes
C50B C52A C52B 150(4) yes
C50B C52A C51B 69(3) yes
C48B C47B C48C 27(1) yes
C47C C48B C48C 98(4) yes
C49B C48B C48C 66(3) yes
C49B C48B C47C 40(2) yes
C47C C49B C48C 79(3) yes
C50B C49B C48C 84(2) yes
C50B C49B C47C 152(4) yes
C51B C50B C48C 141(1) yes

loop_
_geom_bond_atom_site_label_1
_geom_bond_atom_site_label_2
_geom_bond_distance
_geom_bond_publ_flag
CR1 O1 1.853(4) yes
CR1 O2 2.462(3) yes
CR1 O3 1.856(4) yes
CR1 O4 2.058(3) yes
CR1 O5 1.726(4) yes
O1 C1 1.366(7) yes
O2 C13 1.400(7) yes
O2 C45 1.441(7) yes
O3 C20 1.375(7) yes
O4 C27 1.413(6) yes
O4 C46 1.468(7) yes
C1 C2 1.402(8) yes
C1 C6 1.404(8) yes
C2 C3 1.392(8) yes
C2 C28 1.509(8) yes
C3 C4 1.406(8) yes
C4 C5 1.378(8) yes
C4 C29 1.535(8) yes
C5 C6 1.397(8) yes
C6 C7 1.526(8) yes
C7 C8 1.509(8) yes
C8 C9 1.404(8) yes
C8 C13 1.383(8) yes
C9 C10 1.399(8) yes
C10 C11 1.378(8) yes
C10 C33 1.544(8) yes
C11 C12 1.410(8) yes
C12 C13 1.388(8) yes
C12 C14 1.512(8) yes
C14 C15 1.503(8) yes
C15 C16 1.405(8) yes
C15 C20 1.407(8) yes
C16 C17 1.394(8) yes
C17 C18 1.384(8) yes
C17 C37 1.539(8) yes
C18 C19 1.395(8) yes
C19 C20 1.391(8) yes
C19 C21 1.512(8) yes
C21 C22 1.502(8) yes
C22 C23 1.385(8) yes
C22 C27 1.411(8) yes
C23 C24 1.408(8) yes
C24 C25 1.390(8) yes
C24 C41 1.537(8) yes
C25 C26 1.395(8) yes
C26 C27 1.375(8) yes
C26 C28 1.517(8) yes
C29 C30A 1.57(1) yes
C29 C31A 1.54(1) yes
C29 C32A 1.50(1) yes
C29 C30B 1.36(3) yes
C29 C31B 1.43(2) yes
C29 C32B 1.50(2) yes
C30A C30B 0.85(3) yes
C30A C32B 1.69(2) yes
C31A C30B 1.83(3) yes
C31A C31B 1.64(2) yes
C32A C31B 1.19(2) yes
C32A C32B 1.09(2) yes
C33 C34 1.52(1) yes
C33 C35 1.52(1) yes
C33 C36 1.53(1) yes
C37 C38 1.515(9) yes
C37 C39 1.488(9) yes
C37 C40 1.52(1) yes
C41 C42 1.497(9) yes
C41 C43 1.518(9) yes
C41 C44 1.50(0) yes
C47A C48A 1.54(9) yes
C47A C47B 1.58(8) yes
C48A C49A 1.54(4) yes
C48A C47B 0.45(4) yes
C48A C48B 1.95(4) yes
C48A C48C 1.73(4) yes
C49A C50A 1.52(3) yes
C49A C47B 1.56(2) yes
C49A C48B 1.99(3) yes
C49A C49B 1.82(2) yes
C49A C50B 1.42(2) yes
C49A C48C 1.52(4) yes
C50A C51A 1.53(3) yes
C50A C48B 1.58(3) yes
C50A C49B 0.74(3) yes
C50A C50B 1.08(3) yes
C50A C47C 1.46(4) yes
C50A C48C 1.14(4) yes
C51A C52A 1.54(4) yes
C51A C49B 1.63(3) yes
C51A C50B 1.28(2) yes
C51A C51B 0.89(3) yes
C52A C50B 1.64(3) yes
C52A C51B 0.76(4) yes
C52A C52B 0.96(3) yes
C47B C48B 1.52(3) yes
C47B C48C 1.36(3) yes
C48B C49B 1.53(3) yes
C48B C47C 1.30(3) yes
C48B C48C 0.68(3) yes
C49B C50B 1.56(2) yes
C49B C47C 0.98(4) yes
C49B C48C 1.40(3) yes
C50B C51B 1.55(2) yes
C50B C48C 1.98(3) yes
C51B C52B 1.52(2) yes
C47C C48C 1.55(4) yes
